data_4333898
loop_
_publ_author_name
'C. W. Liu'
'Yan-Ru Lin'
'Ching-Shiang Fang'
'Camille Latouche'
'Samia Kahlal'
'Jean-Yves Saillard'

_publ_section_title
;
 [Ag7(H){E2P(OR)2}6] (E = Se, S): Precursors for the Fabrication of Silver
 Nanoparticles
;
_journal_name_full 'Inorganic Chemistry'
_journal_page_first 2070
_journal_page_last 2077
_journal_paper_doi 10.1021/ic302482p
_journal_volume 52
_journal_year 2013
_chemical_formula_sum 'C36 H85 Ag7 O12 P6 Se12'
_chemical_formula_weight 2598.47
_chemical_name_systematic
; 
 ? 
;
_space_group_IT_number 148
_symmetry_cell_setting trigonal
_symmetry_space_group_name_Hall '-R 3'
_symmetry_space_group_name_H-M 'R -3 :H'
_atom_sites_solution_hydrogens geom
_atom_sites_solution_primary direct
_atom_sites_solution_secondary difmap
_audit_creation_method SHELXL-97
_cell_angle_alpha 90.00
_cell_angle_beta 90.00
_cell_angle_gamma 120.00
_cell_formula_units_Z 3
_cell_length_a 22.681(2)
_cell_length_b 22.681(2)
_cell_length_c 12.7768(12)
_cell_measurement_reflns_used 5588
_cell_measurement_temperature 296(2)
_cell_measurement_theta_max 27.30
_cell_measurement_theta_min 2.62
_cell_volume 5692.2(9)
_computing_cell_refinement 'Bruker SAINT'
_computing_data_collection 'Bruker APEX2'
_computing_data_reduction 'Bruker SAINT'
_computing_molecular_graphics 'Bruker SHELXTL'
_computing_publication_material 'Bruker SHELXTL'
_computing_structure_refinement 'SHELXL-97 (Sheldrick, 1997)'
_computing_structure_solution 'SHELXS-97 (Sheldrick, 1990)'
_diffrn_ambient_temperature 296(2)
_diffrn_measured_fraction_theta_full 0.995
_diffrn_measured_fraction_theta_max 0.995
_diffrn_measurement_device_type 'Bruker APEX-II CCD'
_diffrn_measurement_method '\f and \w scans'
_diffrn_radiation_monochromator graphite
_diffrn_radiation_source 'fine-focus sealed tube'
_diffrn_radiation_type MoK\a
_diffrn_radiation_wavelength 0.71073
_diffrn_reflns_av_R_equivalents 0.0532
_diffrn_reflns_av_sigmaI/netI 0.0408
_diffrn_reflns_limit_h_max 28
_diffrn_reflns_limit_h_min -29
_diffrn_reflns_limit_k_max 30
_diffrn_reflns_limit_k_min -30
_diffrn_reflns_limit_l_max 16
_diffrn_reflns_limit_l_min -17
_diffrn_reflns_number 15424
_diffrn_reflns_theta_full 28.34
_diffrn_reflns_theta_max 28.34
_diffrn_reflns_theta_min 1.80
_diffrn_standards_number 0
_exptl_absorpt_coefficient_mu 7.692
_exptl_absorpt_correction_T_max 0.2898
_exptl_absorpt_correction_T_min 0.1738
_exptl_absorpt_correction_type multi-scan
_exptl_absorpt_process_details SADABS
_exptl_crystal_colour colourless
_exptl_crystal_density_diffrn 2.274
_exptl_crystal_description block
_exptl_crystal_F_000 3672
_exptl_crystal_size_max 0.35
_exptl_crystal_size_mid 0.26
_exptl_crystal_size_min 0.21
_refine_diff_density_max 2.233
_refine_diff_density_min -0.594
_refine_diff_density_rms 0.120
_refine_ls_extinction_method none
_refine_ls_goodness_of_fit_ref 1.103
_refine_ls_hydrogen_treatment constr
_refine_ls_matrix_type full
_refine_ls_number_parameters 116
_refine_ls_number_reflns 3151
_refine_ls_number_restraints 0
_refine_ls_restrained_S_all 1.103
_refine_ls_R_factor_all 0.0737
_refine_ls_R_factor_gt 0.0456
_refine_ls_shift/su_max 0.000
_refine_ls_shift/su_mean 0.000
_refine_ls_structure_factor_coef Fsqd
_refine_ls_weighting_details 'calc w=1/[\s^2^(Fo^2^)+(0.0531P)^2^+26.9505P] where P=(Fo^2^+2Fc^2^)/3'
_refine_ls_weighting_scheme calc
_refine_ls_wR_factor_gt 0.1161
_refine_ls_wR_factor_ref 0.1296
_reflns_number_gt 2185
_reflns_number_total 3151
_reflns_threshold_expression >2sigma(I)
_cod_data_source_file ic302482p_si_002_1.cif
_cod_data_source_block 3
_cod_original_cell_volume 5692.4(9)
_cod_original_sg_symbol_H-M 'R -3'
_cod_database_code 4333898

loop_
_symmetry_equiv_pos_as_xyz
'x, y, z'
'-y, x-y, z'
'-x+y, -x, z'
'x+2/3, y+1/3, z+1/3'
'-y+2/3, x-y+1/3, z+1/3'
'-x+y+2/3, -x+1/3, z+1/3'
'x+1/3, y+2/3, z+2/3'
'-y+1/3, x-y+2/3, z+2/3'
'-x+y+1/3, -x+2/3, z+2/3'
'-x, -y, -z'
'y, -x+y, -z'
'x-y, x, -z'
'-x+2/3, -y+1/3, -z+1/3'
'y+2/3, -x+y+1/3, -z+1/3'
'x-y+2/3, x+1/3, -z+1/3'
'-x+1/3, -y+2/3, -z+2/3'
'y+1/3, -x+y+2/3, -z+2/3'
'x-y+1/3, x+2/3, -z+2/3'

loop_
_atom_site_label
_atom_site_type_symbol
_atom_site_fract_x
_atom_site_fract_y
_atom_site_fract_z
_atom_site_U_iso_or_equiv
_atom_site_adp_type
_atom_site_occupancy
_atom_site_symmetry_multiplicity
_atom_site_calc_flag
_atom_site_refinement_flags
Ag1 Ag 0.0000 0.0000 -0.13973(13) 0.0576(4) Uani 0.50 3 d SP
Ag2 Ag 0.01783(6) 0.08808(7) -0.06377(9) 0.0710(3) Uani 0.50 1 d P
Ag3 Ag 0.03010(5) 0.13721(5) -0.07775(7) 0.0550(2) Uani 0.50 1 d P
Se1 Se 0.10736(3) 0.20064(3) 0.07095(5) 0.05610(19) Uani 1 1 d .
Se2 Se 0.08295(3) 0.11735(4) -0.24630(5) 0.0602(2) Uani 1 1 d .
P1 P 0.03710(7) 0.18502(7) 0.19738(11) 0.0468(3) Uani 1 1 d .
O1 O 0.0792(2) 0.2271(2) 0.2952(3) 0.0613(11) Uani 1 1 d .
O2 O 0.0024(2) 0.2266(2) 0.1620(3) 0.0595(10) Uani 1 1 d .
C1 C 0.1163(4) 0.2066(5) 0.3635(7) 0.087(2) Uani 1 1 d .
H1A H 0.1027 0.1590 0.3504 0.104 Uiso 1 1 calc R
C2 C 0.1891(5) 0.2494(7) 0.3494(9) 0.129(4) Uani 1 1 d .
H2A H 0.2125 0.2347 0.3958 0.193 Uiso 1 1 calc R
H2B H 0.2022 0.2958 0.3647 0.193 Uiso 1 1 calc R
H2C H 0.2008 0.2460 0.2783 0.193 Uiso 1 1 calc R
C3 C 0.0972(10) 0.2143(10) 0.4709(15) 0.218(8) Uiso 1 1 d .
H3A H 0.0490 0.1852 0.4801 0.327 Uiso 1 1 calc R
H3B H 0.1090 0.2608 0.4824 0.327 Uiso 1 1 calc R
H3C H 0.1210 0.2018 0.5202 0.327 Uiso 1 1 calc R
C4 C -0.0580(3) 0.2223(4) 0.2116(6) 0.0741(19) Uani 1 1 d .
H4A H -0.0918 0.1741 0.2219 0.089 Uiso 1 1 calc R
C5 C -0.0425(7) 0.2564(9) 0.3133(11) 0.170(6) Uani 1 1 d .
H5A H -0.0252 0.2353 0.3596 0.255 Uiso 1 1 calc R
H5B H -0.0831 0.2529 0.3425 0.255 Uiso 1 1 calc R
H5C H -0.0089 0.3036 0.3046 0.255 Uiso 1 1 calc R
C6 C -0.0855(5) 0.2516(6) 0.1329(10) 0.125(4) Uani 1 1 d .
H6A H -0.1257 0.2498 0.1603 0.188 Uiso 1 1 calc R
H6B H -0.0964 0.2257 0.0693 0.188 Uiso 1 1 calc R
H6C H -0.0518 0.2981 0.1188 0.188 Uiso 1 1 calc R
H0 H 0.0000 0.0000 0.0000 0.050 Uiso 1 6 d S

loop_
_atom_site_aniso_label
_atom_site_aniso_U_11
_atom_site_aniso_U_22
_atom_site_aniso_U_33
_atom_site_aniso_U_23
_atom_site_aniso_U_13
_atom_site_aniso_U_12
Ag1 0.0525(5) 0.0525(5) 0.0678(9) 0.000 0.000 0.0262(3)
Ag2 0.0558(6) 0.0933(9) 0.0688(6) 0.0075(6) 0.0051(5) 0.0410(6)
Ag3 0.0531(5) 0.0517(5) 0.0594(5) 0.0001(4) -0.0019(4) 0.0256(4)
Se1 0.0581(4) 0.0445(3) 0.0611(4) 0.0016(2) 0.0127(3) 0.0223(3)
Se2 0.0450(3) 0.0756(4) 0.0541(3) 0.0113(3) 0.0009(2) 0.0257(3)
P1 0.0436(7) 0.0416(7) 0.0536(8) -0.0053(6) 0.0021(6) 0.0201(6)
O1 0.058(3) 0.064(3) 0.058(2) -0.0144(19) -0.0055(19) 0.028(2)
O2 0.049(2) 0.054(2) 0.079(3) 0.006(2) 0.0081(19) 0.029(2)
C1 0.074(5) 0.089(6) 0.087(5) 0.006(4) -0.016(4) 0.033(4)
C2 0.073(6) 0.176(12) 0.133(9) 0.015(8) -0.014(6) 0.059(7)
C4 0.048(4) 0.076(5) 0.104(5) 0.000(4) 0.010(3) 0.035(3)
C5 0.130(10) 0.260(17) 0.171(12) -0.093(12) -0.008(8) 0.135(12)
C6 0.107(8) 0.141(9) 0.169(10) 0.039(8) 0.022(7) 0.094(8)

loop_
_atom_type_symbol
_atom_type_description
_atom_type_scat_dispersion_real
_atom_type_scat_dispersion_imag
_atom_type_scat_source
C C 0.0033 0.0016 'International Tables Vol C Tables 4.2.6.8 and 6.1.1.4'
H H 0.0000 0.0000 'International Tables Vol C Tables 4.2.6.8 and 6.1.1.4'
O O 0.0106 0.0060 'International Tables Vol C Tables 4.2.6.8 and 6.1.1.4'
P P 0.1023 0.0942 'International Tables Vol C Tables 4.2.6.8 and 6.1.1.4'
Se Se -0.0929 2.2259 'International Tables Vol C Tables 4.2.6.8 and 6.1.1.4'
Ag Ag -0.8971 1.1015 'International Tables Vol C Tables 4.2.6.8 and 6.1.1.4'

loop_
_geom_angle_atom_site_label_1
_geom_angle_atom_site_label_2
_geom_angle_atom_site_label_3
_geom_angle
_geom_angle_site_symmetry_1
_geom_angle_site_symmetry_3
Ag2 Ag1 Ag2 99.82(7) 2 .
Ag2 Ag1 Ag2 99.82(7) 2 3
Ag2 Ag1 Ag2 99.82(7) . 3
Ag2 Ag1 Se2 65.59(4) 2 2
Ag2 Ag1 Se2 101.62(3) . 2
Ag2 Ag1 Se2 155.82(3) 3 2
Ag2 Ag1 Se2 101.62(3) 2 3
Ag2 Ag1 Se2 155.82(3) . 3
Ag2 Ag1 Se2 65.59(4) 3 3
Se2 Ag1 Se2 97.34(4) 2 3
Ag2 Ag1 Se2 155.82(3) 2 .
Ag2 Ag1 Se2 65.59(4) . .
Ag2 Ag1 Se2 101.62(3) 3 .
Se2 Ag1 Se2 97.34(4) 2 .
Se2 Ag1 Se2 97.34(4) 3 .
Ag2 Ag1 Ag3 108.19(5) 2 .
Ag2 Ag1 Ag3 12.37(4) . .
Ag2 Ag1 Ag3 106.63(5) 3 .
Se2 Ag1 Ag3 96.54(2) 2 .
Se2 Ag1 Ag3 150.13(4) 3 .
Se2 Ag1 Ag3 54.64(2) . .
Ag2 Ag1 Ag3 106.63(5) 2 3
Ag2 Ag1 Ag3 108.19(5) . 3
Ag2 Ag1 Ag3 12.37(4) 3 3
Se2 Ag1 Ag3 150.13(4) 2 3
Se2 Ag1 Ag3 54.64(2) 3 3
Se2 Ag1 Ag3 96.54(2) . 3
Ag3 Ag1 Ag3 113.04(3) . 3
Ag2 Ag1 Ag3 12.37(4) 2 2
Ag2 Ag1 Ag3 106.63(5) . 2
Ag2 Ag1 Ag3 108.19(5) 3 2
Se2 Ag1 Ag3 54.64(2) 2 2
Se2 Ag1 Ag3 96.54(2) 3 2
Se2 Ag1 Ag3 150.13(4) . 2
Ag3 Ag1 Ag3 113.04(3) . 2
Ag3 Ag1 Ag3 113.04(3) 3 2
Ag2 Ag1 Ag2 97.18(7) 2 11
Ag2 Ag1 Ag2 50.40(4) . 11
Ag2 Ag1 Ag2 50.40(4) 3 11
Se2 Ag1 Ag2 145.97(4) 2 11
Se2 Ag1 Ag2 115.36(3) 3 11
Se2 Ag1 Ag2 88.01(3) . 11
Ag3 Ag1 Ag2 59.63(3) . 11
Ag3 Ag1 Ag2 60.74(3) 3 11
Ag3 Ag1 Ag2 109.51(6) 2 11
Ag2 Ag1 Ag2 50.40(4) 2 12
Ag2 Ag1 Ag2 50.40(4) . 12
Ag2 Ag1 Ag2 97.18(7) 3 12
Se2 Ag1 Ag2 88.01(3) 2 12
Se2 Ag1 Ag2 145.97(4) 3 12
Se2 Ag1 Ag2 115.36(3) . 12
Ag3 Ag1 Ag2 60.74(3) . 12
Ag3 Ag1 Ag2 109.51(6) 3 12
Ag3 Ag1 Ag2 59.63(3) 2 12
Ag2 Ag1 Ag2 59.78(5) 11 12
Ag2 Ag1 Ag2 50.40(4) 2 10
Ag2 Ag1 Ag2 97.18(7) . 10
Ag2 Ag1 Ag2 50.40(4) 3 10
Se2 Ag1 Ag2 115.36(3) 2 10
Se2 Ag1 Ag2 88.01(3) 3 10
Se2 Ag1 Ag2 145.97(4) . 10
Ag3 Ag1 Ag2 109.51(6) . 10
Ag3 Ag1 Ag2 59.63(3) 3 10
Ag3 Ag1 Ag2 60.74(3) 2 10
Ag2 Ag1 Ag2 59.78(5) 11 10
Ag2 Ag1 Ag2 59.78(5) 12 10
Ag2 Ag1 H0 62.05(5) 2 .
Ag2 Ag1 H0 62.05(5) . .
Ag2 Ag1 H0 62.05(5) 3 .
Se2 Ag1 H0 119.88(3) 2 .
Se2 Ag1 H0 119.88(3) 3 .
Se2 Ag1 H0 119.88(3) . .
Ag3 Ag1 H0 74.39(4) . .
Ag3 Ag1 H0 74.39(4) 3 .
Ag3 Ag1 H0 74.39(4) 2 .
Ag2 Ag1 H0 35.13(3) 11 .
Ag2 Ag1 H0 35.13(3) 12 .
Ag2 Ag1 H0 35.13(3) 10 .
Ag3 Ag2 Ag1 141.87(11) . .
Ag3 Ag2 Ag2 116.87(10) . 11
Ag1 Ag2 Ag2 88.96(4) . 11
Ag3 Ag2 Ag2 121.01(10) . 12
Ag1 Ag2 Ag2 88.96(4) . 12
Ag2 Ag2 Ag2 80.58(7) 11 12
Ag3 Ag2 Se2 76.10(8) . .
Ag1 Ag2 Se2 69.28(5) . .
Ag2 Ag2 Se2 107.36(5) 11 .
Ag2 Ag2 Se2 156.29(6) 12 .
Ag3 Ag2 Se1 66.05(8) . 12
Ag1 Ag2 Se1 112.52(5) . 12
Ag2 Ag2 Se1 140.10(7) 11 12
Ag2 Ag2 Se1 67.28(4) 12 12
Se2 Ag2 Se1 111.56(5) . 12
Ag3 Ag2 Se1 56.92(8) . .
Ag1 Ag2 Se1 147.13(5) . .
Ag2 Ag2 Se1 61.57(4) 11 .
Ag2 Ag2 Se1 99.33(6) 12 .
Se2 Ag2 Se1 104.09(4) . .
Se1 Ag2 Se1 99.94(4) 12 .
Ag3 Ag2 Ag3 105.18(9) . 12
Ag1 Ag2 Ag3 99.83(5) . 12
Ag2 Ag2 Ag3 94.32(5) 11 12
Ag2 Ag2 Ag3 17.36(3) 12 12
Se2 Ag2 Ag3 155.14(5) . 12
Se1 Ag2 Ag3 50.53(3) 12 12
Se1 Ag2 Ag3 96.79(4) . 12
Ag3 Ag2 Ag3 101.98(9) . 11
Ag1 Ag2 Ag3 98.24(5) . 11
Ag2 Ag2 Ag3 16.38(3) 11 11
Ag2 Ag2 Ag3 94.25(5) 12 11
Se2 Ag2 Ag3 98.00(4) . 11
Se1 Ag2 Ag3 142.97(5) 12 11
Se1 Ag2 Ag3 49.72(3) . 11
Ag3 Ag2 Ag3 105.83(4) 12 11
Ag3 Ag2 Ag2 151.17(11) . 2
Ag1 Ag2 Ag2 40.09(3) . 2
Ag2 Ag2 Ag2 90.0 11 2
Ag2 Ag2 Ag2 49.71(3) 12 2
Se2 Ag2 Ag2 107.12(3) . 2
Se1 Ag2 Ag2 86.84(5) 12 2
Se1 Ag2 Ag2 142.90(3) . 2
Ag3 Ag2 Ag2 59.80(4) 12 2
Ag3 Ag2 Ag2 105.79(3) 11 2
Ag3 Ag2 Ag2 145.81(11) . 3
Ag1 Ag2 Ag2 40.09(3) . 3
Ag2 Ag2 Ag2 49.71(3) 11 3
Ag2 Ag2 Ag2 90.0 12 3
Se2 Ag2 Ag2 79.47(4) . 3
Se1 Ag2 Ag2 146.79(5) 12 3
Se1 Ag2 Ag2 107.71(5) . 3
Ag3 Ag2 Ag2 107.04(4) 12 3
Ag3 Ag2 Ag2 58.20(4) 11 3
Ag2 Ag2 Ag2 60.0 2 3
Ag3 Ag2 Ag1 135.16(10) . 10
Ag1 Ag2 Ag1 82.82(7) . 10
Ag2 Ag2 Ag1 40.64(3) 11 10
Ag2 Ag2 Ag1 40.64(3) 12 10
Se2 Ag2 Ag1 138.93(5) . 10
Se1 Ag2 Ag1 106.66(4) 12 10
Se1 Ag2 Ag1 83.16(3) . 10
Ag3 Ag2 Ag1 56.32(2) 12 10
Ag3 Ag2 Ag1 55.84(2) 11 10
Ag2 Ag2 Ag1 60.11(2) 2 10
Ag2 Ag2 Ag1 60.11(2) 3 10
Ag3 Ag2 H0 165.81(11) . .
Ag1 Ag2 H0 51.95(5) . .
Ag2 Ag2 H0 52.289(19) 11 .
Ag2 Ag2 H0 52.289(19) 12 .
Se2 Ag2 H0 114.55(6) . .
Se1 Ag2 H0 115.19(5) 12 .
Se1 Ag2 H0 109.86(5) . .
Ag3 Ag2 H0 69.39(3) 12 .
Ag3 Ag2 H0 68.19(3) 11 .
Ag2 Ag2 H0 37.711(19) 2 .
Ag2 Ag2 H0 37.711(19) 3 .
Ag1 Ag2 H0 30.86(2) 10 .
Ag2 Ag3 Se1 103.05(9) . .
Ag2 Ag3 Se1 92.32(9) . 12
Se1 Ag3 Se1 119.47(4) . 12
Ag2 Ag3 Se2 81.60(9) . .
Se1 Ag3 Se2 118.47(4) . .
Se1 Ag3 Se2 121.59(4) 12 .
Ag2 Ag3 Ag1 25.76(8) . .
Se1 Ag3 Ag1 122.64(5) . .
Se1 Ag3 Ag1 94.91(3) 12 .
Se2 Ag3 Ag1 58.61(4) . .
Ag2 Ag3 Ag2 45.77(9) . 11
Se1 Ag3 Ag2 58.83(4) . 11
Se1 Ag3 Ag2 122.74(4) 12 11
Se2 Ag3 Ag2 93.07(4) . 11
Ag1 Ag3 Ag2 64.06(4) . 11
Ag2 Ag3 Ag2 42.61(8) . 12
Se1 Ag3 Ag2 93.25(4) . 12
Se1 Ag3 Ag2 61.03(4) 12 12
Se2 Ag3 Ag2 122.00(4) . 12
Ag1 Ag3 Ag2 63.41(4) . 12
Ag2 Ag3 Ag2 62.00(5) 11 12
P1 Se1 Ag3 103.06(5) . .
P1 Se1 Ag3 108.66(5) . 11
Ag3 Se1 Ag3 87.02(5) . 11
P1 Se1 Ag2 98.02(5) . 11
Ag3 Se1 Ag2 70.64(4) . 11
Ag3 Se1 Ag2 21.63(3) 11 11
P1 Se1 Ag2 99.45(5) . .
Ag3 Se1 Ag2 20.03(3) . .
Ag3 Se1 Ag2 69.25(4) 11 .
Ag2 Se1 Ag2 51.15(5) 11 .
P1 Se2 Ag3 102.58(5) 11 .
P1 Se2 Ag2 101.51(5) 11 .
Ag3 Se2 Ag2 22.29(3) . .
P1 Se2 Ag1 105.97(5) 11 .
Ag3 Se2 Ag1 66.75(4) . .
Ag2 Se2 Ag1 45.13(4) . .
O2 P1 O1 101.5(2) . .
O2 P1 Se2 113.36(17) . 12
O1 P1 Se2 108.92(18) . 12
O2 P1 Se1 103.64(17) . .
O1 P1 Se1 108.57(17) . .
Se2 P1 Se1 119.27(7) 12 .
C1 O1 P1 124.2(5) . .
C4 O2 P1 124.6(4) . .
O1 C1 C2 111.2(7) . .
O1 C1 C3 105.9(10) . .
C2 C1 C3 109.9(11) . .
O1 C1 H1A 109.9 . .
C2 C1 H1A 109.9 . .
C3 C1 H1A 109.9 . .
C1 C2 H2A 109.5 . .
C1 C2 H2B 109.5 . .
H2A C2 H2B 109.5 . .
C1 C2 H2C 109.5 . .
H2A C2 H2C 109.5 . .
H2B C2 H2C 109.5 . .
C1 C3 H3A 109.5 . .
C1 C3 H3B 109.5 . .
H3A C3 H3B 109.5 . .
C1 C3 H3C 109.5 . .
H3A C3 H3C 109.5 . .
H3B C3 H3C 109.5 . .
C5 C4 O2 112.2(7) . .
C5 C4 C6 113.8(9) . .
O2 C4 C6 105.1(7) . .
C5 C4 H4A 108.5 . .
O2 C4 H4A 108.5 . .
C6 C4 H4A 108.5 . .
C4 C5 H5A 109.5 . .
C4 C5 H5B 109.5 . .
H5A C5 H5B 109.5 . .
C4 C5 H5C 109.5 . .
H5A C5 H5C 109.5 . .
H5B C5 H5C 109.5 . .
C4 C6 H6A 109.5 . .
C4 C6 H6B 109.5 . .
H6A C6 H6B 109.5 . .
C4 C6 H6C 109.5 . .
H6A C6 H6C 109.5 . .
H6B C6 H6C 109.5 . .

loop_
_geom_bond_atom_site_label_1
_geom_bond_atom_site_label_2
_geom_bond_distance
_geom_bond_site_symmetry_2
Ag1 Ag2 2.0709(16) 2
Ag1 Ag2 2.0709(16) .
Ag1 Ag2 2.0709(16) 3
Ag1 Se2 2.7332(11) 2
Ag1 Se2 2.7332(11) 3
Ag1 Se2 2.7332(11) .
Ag1 Ag3 2.9418(12) .
Ag1 Ag3 2.9418(12) 3
Ag1 Ag3 2.9418(12) 2
Ag1 Ag2 3.1791(18) 11
Ag1 Ag2 3.1791(18) 12
Ag1 Ag2 3.1791(18) 10
Ag1 H0 1.7852(17) .
Ag2 Ag3 1.0204(14) .
Ag2 Ag2 2.4499(18) 11
Ag2 Ag2 2.4499(18) 12
Ag2 Se2 2.6609(12) .
Ag2 Se1 2.7663(13) 12
Ag2 Se1 2.9017(14) .
Ag2 Ag3 3.0501(16) 12
Ag2 Ag3 3.1015(15) 11
Ag2 Ag2 3.169(3) 2
Ag2 Ag2 3.169(3) 3
Ag2 Ag1 3.1791(18) 10
Ag2 H0 2.0026(14) .
Ag3 Se1 2.4958(11) .
Ag3 Se1 2.5303(11) 12
Ag3 Se2 2.6110(11) .
Ag3 Ag2 3.0501(16) 11
Ag3 Ag2 3.1015(15) 12
Se1 P1 2.1703(15) .
Se1 Ag3 2.5303(11) 11
Se1 Ag2 2.7663(13) 11
Se2 P1 2.1508(15) 11
P1 O2 1.567(4) .
P1 O1 1.573(4) .
P1 Se2 2.1508(15) 12
O1 C1 1.438(9) .
O2 C4 1.468(7) .
C1 C2 1.449(12) .
C1 C3 1.48(2) .
C1 H1A 0.9800 .
C2 H2A 0.9600 .
C2 H2B 0.9600 .
C2 H2C 0.9600 .
C3 H3A 0.9600 .
C3 H3B 0.9600 .
C3 H3C 0.9600 .
C4 C5 1.463(13) .
C4 C6 1.501(12) .
C4 H4A 0.9800 .
C5 H5A 0.9600 .
C5 H5B 0.9600 .
C5 H5C 0.9600 .
C6 H6A 0.9600 .
C6 H6B 0.9600 .
C6 H6C 0.9600 .
